data_9012334
loop_
_publ_author_name
'Schmidt, V. M.'
'Wilhelm, E.'
'Debaerdemaeker, T.'
'Hellner, E.'
'Kutoglu, A.'

_publ_section_title
;
 Darstellung und kristallstruktur von cyclooktadekaschwefel, S18, und
 cycloikosaschwefel, S20
 Note: structure for S20
;
_journal_name_full 'Zeitschrift fur Anorganische und Allgemeine Chemie'
_journal_page_first 153
_journal_page_last 162
_journal_paper_doi 10.1002/zaac.19744050204
_journal_volume 405
_journal_year 1974
_chemical_compound_source Synthetic
_chemical_formula_sum S20
_chemical_name_mineral Sulfur
_space_group_IT_number 60
_symmetry_space_group_name_Hall '-P 2n 2ab'
_symmetry_space_group_name_H-M 'P b c n'
_cell_angle_alpha 90
_cell_angle_beta 90
_cell_angle_gamma 90
_cell_length_a 18.580
_cell_length_b 13.181
_cell_length_c 8.600
_cell_formula_units_Z 4
_cell_volume 2106.166
_database_code_amcsd 0015781
_exptl_crystal_density_diffrn 2.023
_cod_database_code 9012334

loop_
_space_group_symop_operation_xyz
x,y,z
x,-y,1/2+z
-x,y,1/2-z
1/2-x,1/2+y,z
1/2+x,1/2-y,-z
1/2+x,1/2+y,1/2-z
1/2-x,1/2-y,1/2+z
-x,-y,-z

loop_
_atom_site_aniso_label
_atom_site_aniso_U_11
_atom_site_aniso_U_22
_atom_site_aniso_U_33
_atom_site_aniso_U_12
_atom_site_aniso_U_13
_atom_site_aniso_U_23
S1 0.07468 0.05193 0.16336 -0.01266 0.02785 0.00632
S2 0.05177 0.09242 0.10004 -0.00124 -0.00631 -0.01137
S3 0.03533 0.05316 0.15070 -0.00496 0.00631 -0.01263
S4 0.04932 0.09119 0.08738 -0.00496 0.00251 -0.00505
S5 0.03026 0.07851 0.10637 -0.01898 -0.01012 -0.00758
S6 0.02903 0.08731 0.09626 -0.00881 0.00753 -0.01011
S7 0.03918 0.07596 0.07850 -0.00124 -0.01012 0.00505
S8 0.02518 0.04559 0.11776 -0.00124 0.00372 -0.00126
S9 0.03410 0.06584 0.07344 0.00372 -0.00121 -0.00379
S10 0.03410 0.04683 0.10004 0.01005 0.00372 0.00632

loop_
_atom_site_label
_atom_site_fract_x
_atom_site_fract_y
_atom_site_fract_z
S1 0.05460 0.52420 0.71770
S2 0.09730 0.40020 0.82110
S3 0.09120 0.28900 0.65630
S4 0.18040 0.30700 0.51890
S5 0.26300 0.24050 0.63380
S6 0.25990 0.08880 0.58340
S7 0.19460 0.02170 0.74220
S8 0.09140 0.02990 0.65600
S9 0.07160 0.89370 0.55110
S10 0.05430 0.79210 0.72570

loop_
_cod_related_entry_id
_cod_related_entry_database
_cod_related_entry_code
1 ChemSpider 30654014
2 AMCSD 0015781
